data_7217787
loop_
_publ_author_name
'Shimpi, Manishkumar R.'
'Childs, Scott L.'
'Bostr\"om, Dan'
'Velaga, Sitaram P.'

_publ_section_title
;
 New cocrystals of ezetimibe withl-proline and imidazole
;
_journal_issue 38
_journal_name_full CrystEngComm
_journal_page_first 8984
_journal_paper_doi 10.1039/C4CE01127A
_journal_volume 16
_journal_year 2014
_chemical_absolute_configuration unk
_chemical_formula_moiety 'C24 H21 F2 N1 O3, C1 H3 N1 O1'
_chemical_formula_sum 'C25 H24 F2 N2 O4'
_chemical_formula_weight 454.46
_chemical_name_common Ezetimibe-Formamide
_chemical_name_systematic Ezetimibe-Formamide
_space_group_crystal_system orthorhombic
_space_group_IT_number 19
_space_group_name_Hall 'P 2ac 2ab'
_space_group_name_H-M_alt 'P 21 21 21'
_symmetry_space_group_name_Hall 'P 2ac 2ab'
_symmetry_space_group_name_H-M 'P 21 21 21'
_atom_sites_solution_hydrogens geom
_audit_creation_method SHELXL-2013
_cell_angle_alpha 90
_cell_angle_beta 90
_cell_angle_gamma 90
_cell_formula_units_Z 4
_cell_length_a 6.1400(2)
_cell_length_b 17.0770(7)
_cell_length_c 21.3500(12)
_cell_measurement_temperature 293(2)
_cell_volume 2238.61(17)
_computing_cell_refinement 'HKL scalepack (otwinowski and Minir 1997)'
_computing_data_collection KappaCCD
_computing_data_reduction 'Denzo and scalepak(otwinowski and Minir 1997)'
_computing_structure_refinement 'SHELXL-2013 (Sheldrick, 2013)'
_computing_structure_solution 'SIR 92'
_diffrn_ambient_temperature 293(2)
_diffrn_measured_fraction_theta_full 0.971
_diffrn_measured_fraction_theta_max 0.968
_diffrn_radiation_type MoK\a
_diffrn_radiation_wavelength 0.71073
_diffrn_reflns_av_unetI/netI 0.0521
_diffrn_reflns_Laue_measured_fraction_full 0.971
_diffrn_reflns_Laue_measured_fraction_max 0.968
_diffrn_reflns_point_group_measured_fraction_full 0.564
_diffrn_reflns_point_group_measured_fraction_max 0.557
_diffrn_reflns_theta_full 25.242
_diffrn_reflns_theta_max 27.118
_diffrn_reflns_theta_min 3.055
_exptl_absorpt_coefficient_mu 0.103
_exptl_absorpt_correction_T_max 0.98
_exptl_absorpt_correction_T_min 0.97
_exptl_absorpt_correction_type multi-scan
_exptl_absorpt_process_details psi-scan
_exptl_crystal_colour colourless
_exptl_crystal_density_diffrn 1.348
_exptl_crystal_description block
_exptl_crystal_F_000 952
_exptl_crystal_size_max 0.30
_exptl_crystal_size_mid 0.24
_exptl_crystal_size_min 0.20
_refine_diff_density_max 0.202
_refine_diff_density_min -0.161
_refine_diff_density_rms 0.044
_refine_ls_abs_structure_details
;
No quotients, so Flack parameter determined by classical intensity fit
;
_refine_ls_abs_structure_Flack 1(2)
_refine_ls_extinction_coef 0.010(2)
_refine_ls_extinction_expression Fc^*^=kFc[1+0.001xFc^2^\l^3^/sin(2\q)]^-1/4^
_refine_ls_extinction_method SHELXL
_refine_ls_goodness_of_fit_ref 1.148
_refine_ls_hydrogen_treatment constr
_refine_ls_matrix_type full
_refine_ls_number_parameters 324
_refine_ls_number_reflns 2749
_refine_ls_number_restraints 0
_refine_ls_restrained_S_all 1.148
_refine_ls_R_factor_all 0.0986
_refine_ls_R_factor_gt 0.0551
_refine_ls_shift/su_max 0.000
_refine_ls_shift/su_mean 0.000
_refine_ls_structure_factor_coef Fsqd
_refine_ls_weighting_details 'w=1/[\s^2^(Fo^2^)+(0.0680P)^2^+0.4141P] where P=(Fo^2^+2Fc^2^)/3'
_refine_ls_weighting_scheme calc
_refine_ls_wR_factor_gt 0.1341
_refine_ls_wR_factor_ref 0.1599
_reflns_Friedel_coverage 0.000
_reflns_Friedel_fraction_full 0.000
_reflns_Friedel_fraction_max 0.000
_reflns_number_gt 1791
_reflns_number_total 2749
_reflns_threshold_expression 'I > 2\s(I)'
_cod_data_source_file c4ce01127a2.cif
_cod_data_source_block shelxl
_cod_depositor_comments 'Adding full bibliography for 7217785--7217787.cif.'
_cod_database_code 7217787
_shelx_space_group_comment
;
The symmetry employed for this shelxl refinement is uniquely defined
by the following loop, which should always be used as a source of
symmetry information in preference to the above space-group names.
They are only intended as comments.
;
_shelxl_version_number 2013-3

loop_
_space_group_symop_operation_xyz
'x, y, z'
'-x+1/2, -y, z+1/2'
'x+1/2, -y+1/2, -z'
'-x, y+1/2, -z+1/2'

loop_
_atom_site_label
_atom_site_type_symbol
_atom_site_fract_x
_atom_site_fract_y
_atom_site_fract_z
_atom_site_U_iso_or_equiv
_atom_site_adp_type
_atom_site_occupancy
_atom_site_site_symmetry_order
_atom_site_calc_flag
_atom_site_refinement_flags_posn
O1 O 0.5292(6) 0.57633(18) 0.50423(18) 0.0579(9) Uani 1 1 d .
H111 H 0.4971 0.5830 0.4673 0.09(2) Uiso 1 1 calc R
F2 F -0.0955(5) 0.3093(2) 0.57900(18) 0.0840(11) Uani 1 1 d .
O4 O 1.3925(5) 0.5952(2) 0.38225(18) 0.0630(10) Uani 1 1 d .
O5 O 0.7634(8) 0.3212(2) 0.12402(18) 0.0730(11) Uani 1 1 d .
H51 H 0.8721 0.2949 0.1166 0.16(4) Uiso 1 1 calc R
C6 C 1.2213(7) 0.5718(3) 0.3602(2) 0.0457(11) Uani 1 1 d .
C7 C 0.4352(8) 0.4437(3) 0.5305(2) 0.0448(10) Uani 1 1 d .
F9 F 1.2507(7) 0.8214(2) 0.13016(17) 0.0925(12) Uani 1 1 d .
C10 C 0.9900(8) 0.6674(3) 0.2179(2) 0.0527(12) Uani 1 1 d .
H10 H 0.8596 0.6398 0.2187 0.069(17) Uiso 1 1 calc R
C11 C 0.6187(8) 0.4992(2) 0.5123(2) 0.0435(10) Uani 1 1 d .
H11 H 0.7193 0.5017 0.5479 0.044(12) Uiso 1 1 calc R
C12 C 1.0470(7) 0.5134(3) 0.3794(2) 0.0455(11) Uani 1 1 d .
H12 H 1.0989 0.4592 0.3768 0.050(13) Uiso 1 1 calc R
C13 C 1.1517(7) 0.6509(2) 0.2614(2) 0.0437(10) Uani 1 1 d .
C14 C 1.0470(7) 0.4304(3) 0.2474(2) 0.0513(12) Uani 1 1 d .
H14 H 1.1833 0.4328 0.2662 0.056(14) Uiso 1 1 calc R
C15 C 0.9261(7) 0.5397(3) 0.3180(2) 0.0433(10) Uani 1 1 d .
H15 H 0.7942 0.5697 0.3276 0.045(12) Uiso 1 1 calc R
C16 C 0.8087(8) 0.3735(3) 0.1714(2) 0.0527(12) Uani 1 1 d .
C17 C 0.6460(8) 0.4228(3) 0.1906(2) 0.0575(13) Uani 1 1 d .
H17 H 0.5101 0.4207 0.1714 0.045(12) Uiso 1 1 calc R
C18 C 1.0123(9) 0.3762(3) 0.2002(2) 0.0554(13) Uani 1 1 d .
H18 H 1.1227 0.3422 0.1879 0.081(19) Uiso 1 1 calc R
C19 C 0.0820(8) 0.3528(3) 0.5631(2) 0.0564(13) Uani 1 1 d .
C20 C 0.9380(8) 0.5305(3) 0.4416(2) 0.0474(11) Uani 1 1 d .
H20A H 0.8840 0.5839 0.4413 0.049(13) Uiso 1 1 calc R
H20B H 1.0453 0.5264 0.4748 0.074(17) Uiso 1 1 calc R
C21 C 1.3470(8) 0.6909(3) 0.2600(2) 0.0488(11) Uani 1 1 d .
H21 H 1.4560 0.6791 0.2887 0.049(14) Uiso 1 1 calc R
C22 C 0.6834(8) 0.4760(3) 0.2389(2) 0.0524(12) Uani 1 1 d .
H22 H 0.5710 0.5086 0.2521 0.049(13) Uiso 1 1 calc R
C23 C 1.0237(10) 0.7254(3) 0.1732(3) 0.0646(14) Uani 1 1 d .
H23 H 0.9164 0.7370 0.1439 0.072(17) Uiso 1 1 calc R
C24 C 0.3128(9) 0.4600(3) 0.5838(2) 0.0579(13) Uani 1 1 d .
H24 H 0.3518 0.5020 0.6092 0.058(15) Uiso 1 1 calc R
C25 C 0.7501(8) 0.4752(3) 0.4558(2) 0.0455(11) Uani 1 1 d .
H25A H 0.6546 0.4730 0.4196 0.056(14) Uiso 1 1 calc R
H25B H 0.8076 0.4230 0.4626 0.045(12) Uiso 1 1 calc R
C26 C 0.3737(8) 0.3793(3) 0.4946(2) 0.0528(12) Uani 1 1 d .
H26 H 0.4526 0.3669 0.4588 0.071(17) Uiso 1 1 calc R
C27 C 0.1968(9) 0.3333(3) 0.5113(3) 0.0612(14) Uani 1 1 d .
H27 H 0.1579 0.2899 0.4874 0.064(16) Uiso 1 1 calc R
C28 C 1.3798(10) 0.7491(3) 0.2152(3) 0.0603(13) Uani 1 1 d .
H28 H 1.5100 0.7768 0.2138 0.071(17) Uiso 1 1 calc R
C29 C 1.2155(11) 0.7647(3) 0.1731(2) 0.0623(14) Uani 1 1 d .
C31 C 0.1345(9) 0.4149(3) 0.5997(3) 0.0633(14) Uani 1 1 d .
H31 H 0.0517 0.4270 0.6349 0.074(17) Uiso 1 1 calc R
O32 O 0.3907(10) 0.7701(3) 0.5967(3) 0.125(2) Uani 1 1 d .
C33 C 0.2211(14) 0.7490(4) 0.5758(4) 0.0846(19) Uani 1 1 d .
H33 H 0.1018 0.7822 0.5798 0.24(6) Uiso 1 1 calc R
N34 N 0.1937(13) 0.6853(4) 0.5491(4) 0.128(3) Uani 1 1 d .
H34A H 0.3011 0.6535 0.5447 0.09(2) Uiso 1 1 calc R
H34B H 0.0672 0.6730 0.5349 0.17(5) Uiso 1 1 calc R
C35 C 0.8854(7) 0.4811(3) 0.2675(2) 0.0426(10) Uani 1 1 d .
N36 N 1.1163(6) 0.5925(2) 0.30686(17) 0.0449(9) Uani 1 1 d .

loop_
_atom_site_aniso_label
_atom_site_aniso_U_11
_atom_site_aniso_U_22
_atom_site_aniso_U_33
_atom_site_aniso_U_23
_atom_site_aniso_U_13
_atom_site_aniso_U_12
O1 0.074(2) 0.0461(19) 0.054(2) -0.0033(16) 0.0050(19) 0.0079(17)
F2 0.0624(18) 0.102(3) 0.088(2) 0.006(2) 0.0167(19) -0.0222(19)
O4 0.0474(19) 0.074(2) 0.068(2) 0.0151(19) -0.0150(17) -0.0088(17)
O5 0.085(3) 0.072(3) 0.062(2) -0.017(2) 0.000(2) -0.017(2)
C6 0.042(2) 0.052(3) 0.043(3) 0.004(2) -0.006(2) 0.002(2)
C7 0.052(2) 0.049(3) 0.033(2) -0.0013(18) -0.0023(19) 0.009(2)
F9 0.129(3) 0.069(2) 0.079(2) 0.0348(18) 0.020(3) -0.003(2)
C10 0.054(3) 0.055(3) 0.049(3) 0.005(2) -0.004(2) -0.001(2)
C11 0.054(2) 0.042(2) 0.034(2) -0.0017(19) 0.001(2) 0.004(2)
C12 0.050(3) 0.040(2) 0.046(2) 0.006(2) -0.003(2) 0.004(2)
C13 0.057(3) 0.035(2) 0.039(2) 0.0040(19) 0.006(2) 0.0023(19)
C14 0.042(2) 0.055(3) 0.057(3) -0.006(2) -0.004(2) -0.001(2)
C15 0.037(2) 0.042(2) 0.050(3) 0.002(2) 0.003(2) 0.0005(18)
C16 0.058(3) 0.052(3) 0.048(3) 0.001(2) 0.003(2) -0.016(2)
C17 0.052(3) 0.064(3) 0.057(3) -0.002(3) -0.011(2) -0.007(3)
C18 0.055(3) 0.050(3) 0.060(3) 0.001(2) 0.005(2) -0.002(3)
C19 0.050(3) 0.066(3) 0.054(3) 0.010(3) 0.007(2) -0.001(2)
C20 0.054(3) 0.044(3) 0.044(3) 0.004(2) -0.002(2) -0.001(2)
C21 0.047(2) 0.045(3) 0.054(3) 0.000(2) 0.004(2) -0.007(2)
C22 0.045(2) 0.053(3) 0.060(3) 0.001(2) -0.004(2) 0.005(2)
C23 0.074(3) 0.065(3) 0.055(3) 0.017(3) -0.002(3) 0.009(3)
C24 0.079(4) 0.055(3) 0.040(3) -0.004(2) 0.006(3) 0.000(3)
C25 0.054(3) 0.039(2) 0.044(2) 0.0031(19) 0.003(2) 0.004(2)
C26 0.054(3) 0.058(3) 0.046(3) -0.006(2) 0.007(2) 0.000(2)
C27 0.065(3) 0.058(3) 0.061(3) -0.008(3) 0.005(3) -0.006(3)
C28 0.070(3) 0.049(3) 0.062(3) -0.001(3) 0.015(3) -0.009(3)
C29 0.091(4) 0.051(3) 0.045(3) 0.013(2) 0.012(3) 0.008(3)
C31 0.070(3) 0.072(4) 0.048(3) 0.001(3) 0.019(3) 0.000(3)
O32 0.127(4) 0.057(3) 0.191(7) 0.015(3) -0.065(5) 0.001(3)
C33 0.093(5) 0.057(4) 0.104(5) 0.000(4) 0.008(5) 0.008(4)
N34 0.103(5) 0.104(5) 0.176(8) -0.062(5) -0.036(5) 0.041(4)
C35 0.042(2) 0.046(2) 0.041(2) 0.0046(19) 0.0001(19) -0.006(2)
N36 0.0445(19) 0.044(2) 0.046(2) 0.0057(17) -0.0056(17) -0.0034(17)

loop_
_atom_type_symbol
_atom_type_description
_atom_type_scat_dispersion_real
_atom_type_scat_dispersion_imag
_atom_type_scat_source
C C 0.0033 0.0016 'International Tables Vol C Tables 4.2.6.8 and 6.1.1.4'
H H 0.0000 0.0000 'International Tables Vol C Tables 4.2.6.8 and 6.1.1.4'
O O 0.0106 0.0060 'International Tables Vol C Tables 4.2.6.8 and 6.1.1.4'
F F 0.0171 0.0103 'International Tables Vol C Tables 4.2.6.8 and 6.1.1.4'
N N 0.0061 0.0033 'International Tables Vol C Tables 4.2.6.8 and 6.1.1.4'

loop_
_geom_angle_atom_site_label_1
_geom_angle_atom_site_label_2
_geom_angle_atom_site_label_3
_geom_angle
C11 O1 H111 109.5
C16 O5 H51 109.5
O4 C6 N36 130.5(5)
O4 C6 C12 135.9(4)
N36 C6 C12 93.6(4)
C24 C7 C26 117.5(5)
C24 C7 C11 119.0(4)
C26 C7 C11 123.5(4)
C13 C10 C23 119.9(5)
C13 C10 H10 120.1
C23 C10 H10 120.1
O1 C11 C25 111.0(4)
O1 C11 C7 108.6(4)
C25 C11 C7 115.5(4)
O1 C11 H11 107.1
C25 C11 H11 107.1
C7 C11 H11 107.1
C20 C12 C6 114.9(4)
C20 C12 C15 117.9(4)
C6 C12 C15 85.4(3)
C20 C12 H12 112.0
C6 C12 H12 112.0
C15 C12 H12 112.0
C21 C13 C10 120.3(4)
C21 C13 N36 120.0(4)
C10 C13 N36 119.7(4)
C18 C14 C35 122.2(4)
C18 C14 H14 118.9
C35 C14 H14 118.9
C35 C15 N36 114.9(4)
C35 C15 C12 119.4(4)
N36 C15 C12 86.3(3)
C35 C15 H15 111.3
N36 C15 H15 111.3
C12 C15 H15 111.3
C17 C16 O5 118.1(5)
C17 C16 C18 120.2(5)
O5 C16 C18 121.7(5)
C16 C17 C22 120.2(5)
C16 C17 H17 119.9
C22 C17 H17 119.9
C14 C18 C16 118.7(5)
C14 C18 H18 120.6
C16 C18 H18 120.6
C27 C19 C31 122.7(5)
C27 C19 F2 119.1(5)
C31 C19 F2 118.2(5)
C12 C20 C25 113.0(4)
C12 C20 H20A 109.0
C25 C20 H20A 109.0
C12 C20 H20B 109.0
C25 C20 H20B 109.0
H20A C20 H20B 107.8
C13 C21 C28 119.6(5)
C13 C21 H21 120.2
C28 C21 H21 120.2
C35 C22 C17 121.0(5)
C35 C22 H22 119.5
C17 C22 H22 119.5
C29 C23 C10 118.9(5)
C29 C23 H23 120.6
C10 C23 H23 120.6
C31 C24 C7 121.2(5)
C31 C24 H24 119.4
C7 C24 H24 119.4
C11 C25 C20 113.4(4)
C11 C25 H25A 108.9
C20 C25 H25A 108.9
C11 C25 H25B 108.9
C20 C25 H25B 108.9
H25A C25 H25B 107.7
C27 C26 C7 121.2(5)
C27 C26 H26 119.4
C7 C26 H26 119.4
C19 C27 C26 118.6(5)
C19 C27 H27 120.7
C26 C27 H27 120.7
C29 C28 C21 118.7(5)
C29 C28 H28 120.6
C21 C28 H28 120.6
F9 C29 C23 119.7(6)
F9 C29 C28 117.7(5)
C23 C29 C28 122.6(5)
C19 C31 C24 118.9(5)
C19 C31 H31 120.6
C24 C31 H31 120.6
O32 C33 N34 123.9(8)
O32 C33 H33 118.0
N34 C33 H33 118.0
C33 N34 H34A 120.0
C33 N34 H34B 120.0
H34A N34 H34B 120.0
C22 C35 C14 117.7(4)
C22 C35 C15 120.7(4)
C14 C35 C15 121.6(4)
C6 N36 C13 133.6(4)
C6 N36 C15 94.6(3)
C13 N36 C15 131.1(4)

loop_
_geom_bond_atom_site_label_1
_geom_bond_atom_site_label_2
_geom_bond_distance
O1 C11 1.437(5)
O1 H111 0.8200
F2 C19 1.362(6)
O4 C6 1.219(6)
O5 C16 1.378(6)
O5 H51 0.8200
C6 N36 1.355(6)
C6 C12 1.519(6)
C7 C24 1.391(7)
C7 C26 1.393(7)
C7 C11 1.524(7)
F9 C29 1.351(6)
C10 C13 1.388(7)
C10 C23 1.390(7)
C10 H10 0.9300
C11 C25 1.508(6)
C11 H11 0.9800
C12 C20 1.516(6)
C12 C15 1.572(6)
C12 H12 0.9800
C13 C21 1.381(6)
C13 N36 1.408(6)
C14 C18 1.385(7)
C14 C35 1.386(6)
C14 H14 0.9300
C15 C35 1.491(6)
C15 N36 1.494(5)
C15 H15 0.9800
C16 C17 1.369(7)
C16 C18 1.393(7)
C17 C22 1.393(7)
C17 H17 0.9300
C18 H18 0.9300
C19 C27 1.353(7)
C19 C31 1.356(8)
C20 C25 1.521(7)
C20 H20A 0.9700
C20 H20B 0.9700
C21 C28 1.393(7)
C21 H21 0.9300
C22 C35 1.386(6)
C22 H22 0.9300
C23 C29 1.356(8)
C23 H23 0.9300
C24 C31 1.380(7)
C24 H24 0.9300
C25 H25A 0.9700
C25 H25B 0.9700
C26 C27 1.387(7)
C26 H26 0.9300
C27 H27 0.9300
C28 C29 1.378(8)
C28 H28 0.9300
C31 H31 0.9300
O32 C33 1.189(9)
C33 N34 1.240(9)
C33 H33 0.9300
N34 H34A 0.8600
N34 H34B 0.8600
